data_4065614
loop_
_publ_author_name
'Dastgir, Sarim'
'Coleman, Karl S.'
'Cowley, Andrew R.'
'Green, Malcolm L. H.'

_publ_section_title
;
 Synthesis, Structure, and Temperature-Dependent Dynamics of Neutral
 Palladium Allyl Complexes of Annulated Diaminocarbenes and Their
 Catalytic Application for C&#x2212;C and C&#x2212;N Bond Formation
 Reactions&#x2020;
;
_journal_issue 21
_journal_name_full Organometallics
_journal_page_first 4858
_journal_paper_doi 10.1021/om1000327
_journal_volume 29
_journal_year 2010
_chemical_compound_source
;
synthesis as described
;
_chemical_formula_moiety ' C37 H43 N2, B1 F4 '
_chemical_formula_sum 'C37 H43 B F4 N2'
_chemical_formula_weight 602.57
_chemical_name_systematic
;                                                             
?                                                             
;
_space_group_IT_number 14
_symmetry_cell_setting monoclinic
_symmetry_space_group_name_Hall '-P 2ybc'
_symmetry_space_group_name_H-M 'P 1 21/c 1'
_atom_sites_solution_hydrogens geom
_atom_sites_solution_primary direct
_cell_angle_alpha 90
_cell_angle_beta 97.2605(8)
_cell_angle_gamma 90
_cell_formula_units_Z 4
_cell_length_a 8.7832(2)
_cell_length_b 17.7852(4)
_cell_length_c 21.1308(5)
_cell_measurement_reflns_used 30896
_cell_measurement_temperature 150
_cell_measurement_theta_max 28
_cell_measurement_theta_min 5
_cell_volume 3274.40(13)
_computing_cell_refinement
;                                                             
KappaCCD software 'DENZO' (Otwinowski & Minor, 1996)          
;
_computing_data_collection
;                                                             
KappaCCD software 'Collect' (Nonius, 2000)                    
;
_computing_data_reduction
;                                                             
KappaCCD software 'DENZO' (Otwinowski & Minor, 1996)          
;
_computing_publication_material
;                                                             
CRYSTALS (Watkin et al, 2001)                                 
;
_computing_structure_refinement
;                                                             
CRYSTALS (Watkin et al, 2001)                                 
;
_computing_structure_solution 'SIR92 (Giacovazzo et al, 1992)'
_diffrn_ambient_temperature 150
_diffrn_measured_fraction_theta_full 0.996
_diffrn_measured_fraction_theta_max 0.996
_diffrn_measurement_device_type
;                                                             
Nonius KappaCCD                                               
;
_diffrn_measurement_method \w
_diffrn_radiation_monochromator graphite
_diffrn_radiation_type 'Mo K\a'
_diffrn_radiation_wavelength 0.71073
_diffrn_reflns_av_R_equivalents 0.070
_diffrn_reflns_limit_h_max 11
_diffrn_reflns_limit_h_min -11
_diffrn_reflns_limit_k_max 23
_diffrn_reflns_limit_k_min -23
_diffrn_reflns_limit_l_max 27
_diffrn_reflns_limit_l_min -27
_diffrn_reflns_number 30869
_diffrn_reflns_theta_full 27.45
_diffrn_reflns_theta_max 27.45
_diffrn_reflns_theta_min 5.15
_diffrn_standards_decay_% 0.00
_diffrn_standards_interval_count 0
_diffrn_standards_interval_time 0
_diffrn_standards_number 0
_exptl_absorpt_coefficient_mu 0.086
_exptl_absorpt_correction_T_max 0.99
_exptl_absorpt_correction_T_min 0.97
_exptl_absorpt_correction_type multi-scan
_exptl_absorpt_process_details
; 
 Denzo/Scalepack (Otwinowski & Minor, 1996) 
;
_exptl_crystal_colour ' colourless '
_exptl_crystal_density_diffrn 1.222
_exptl_crystal_description ' prism '
_exptl_crystal_F_000 1280.
_exptl_crystal_size_max 0.36
_exptl_crystal_size_mid 0.14
_exptl_crystal_size_min 0.14
_refine_diff_density_max 0.62
_refine_diff_density_min -0.34
_refine_ls_extinction_method None
_refine_ls_goodness_of_fit_ref 1.0513
_refine_ls_hydrogen_treatment mixed
_refine_ls_matrix_type full
_refine_ls_number_parameters 401
_refine_ls_number_reflns 3378
_refine_ls_R_factor_gt 0.0501
_refine_ls_shift/su_max 0.006398
_refine_ls_structure_factor_coef F
_refine_ls_weighting_details
;
Chebychev polynomial with 3 parameters (Carruthers & Watkin , 1979)
0.738    0.558    0.409    
;
_refine_ls_weighting_scheme calc
_refine_ls_wR_factor_ref 0.0603
_reflns_limit_h_max 11
_reflns_limit_h_min -11
_reflns_limit_k_max 23
_reflns_limit_k_min 0
_reflns_limit_l_max 27
_reflns_limit_l_min 0
_reflns_number_gt 3378
_reflns_number_total 7441
_reflns_threshold_expression >3.00\s(I)
_cod_data_source_file om1000327_si_003.cif
_cod_data_source_block Salt_3b
_cod_depositor_comments
;
The following automatic conversions were performed:

'_symmetry_cell_setting' value 'Monoclinic' changed to 'monoclinic'
according to /home/saulius/struct/CIF-dictionaries/cif_core.dic
dictionary named 'cif_core.dic' version 2.4.1 from 2010-06-29.

Automatic conversion script
Id: cif_fix_values 1715 2011-07-08 13:25:40Z adriana 
;
_cod_original_sg_symbol_H-M 'P 1 21/c 1 '
_cod_original_formula_sum ' C37 H43 B1 F4 N2 '
_cod_database_code 4065614

loop_
_symmetry_equiv_pos_as_xyz
x,y,z
-x,-y,-z
-x,y+1/2,-z+1/2
x,-y+1/2,z+1/2

loop_
_atom_site_label
_atom_site_fract_x
_atom_site_fract_y
_atom_site_fract_z
_atom_site_U_iso_or_equiv
_atom_site_occupancy
_atom_site_adp_type
C1 0.2847(3) 0.23544(15) 0.4266(1) 0.0221 1.0000 Uani
N1 0.2013(2) 0.17408(12) 0.41846(9) 0.0221 1.0000 Uani
N2 0.2053(2) 0.29803(11) 0.41676(9) 0.0223 1.0000 Uani
C2 0.0365(3) 0.19332(14) 0.39804(11) 0.0220 1.0000 Uani
C3 0.0391(3) 0.28144(14) 0.39890(11) 0.0233 1.0000 Uani
C4 -0.0212(3) 0.17208(15) 0.32951(12) 0.0259 1.0000 Uani
C5 -0.0527(3) 0.10443(15) 0.30031(13) 0.0306 1.0000 Uani
C6 -0.1136(3) 0.10413(17) 0.23471(14) 0.0364 1.0000 Uani
C7 -0.1440(3) 0.16887(18) 0.20026(13) 0.0363 1.0000 Uani
C8 -0.0207(3) 0.30449(14) 0.33103(12) 0.0251 1.0000 Uani
C9 -0.0520(3) 0.37367(16) 0.30329(14) 0.0324 1.0000 Uani
C10 -0.1103(3) 0.37575(16) 0.23747(14) 0.0370 1.0000 Uani
C11 -0.1405(3) 0.31218(18) 0.20124(13) 0.0379 1.0000 Uani
C12 -0.1135(3) 0.24007(17) 0.22977(12) 0.0315 1.0000 Uani
C13 -0.0520(3) 0.23908(15) 0.29462(11) 0.0250 1.0000 Uani
C14 0.2580(3) 0.09791(14) 0.42678(12) 0.0232 1.0000 Uani
C15 0.2367(3) 0.06049(15) 0.48374(12) 0.0271 1.0000 Uani
C16 0.2826(3) -0.01437(16) 0.48914(13) 0.0330 1.0000 Uani
C17 0.3467(3) -0.04991(15) 0.44069(14) 0.0358 1.0000 Uani
C18 0.3704(3) -0.01081(16) 0.38634(14) 0.0333 1.0000 Uani
C19 0.3271(3) 0.06426(15) 0.37782(12) 0.0273 1.0000 Uani
C20 0.1711(3) 0.10137(17) 0.53760(12) 0.0348 1.0000 Uani
C21 0.1094(4) 0.0483(2) 0.58527(15) 0.0482 1.0000 Uani
C22 0.2897(4) 0.15359(17) 0.57394(14) 0.0449 1.0000 Uani
C23 0.3663(3) 0.10692(16) 0.31947(12) 0.0339 1.0000 Uani
C24 0.3178(4) 0.0651(2) 0.25682(14) 0.0483 1.0000 Uani
C25 0.5385(4) 0.1231(2) 0.32637(16) 0.0478 1.0000 Uani
C26 0.2635(3) 0.37364(14) 0.42380(12) 0.0232 1.0000 Uani
C27 0.2439(3) 0.41238(15) 0.47998(12) 0.0259 1.0000 Uani
C28 0.2876(3) 0.48744(16) 0.48350(13) 0.0317 1.0000 Uani
C29 0.3488(3) 0.52222(15) 0.43384(14) 0.0324 1.0000 Uani
C30 0.3717(3) 0.48180(15) 0.38003(13) 0.0302 1.0000 Uani
C31 0.3304(3) 0.40623(14) 0.37312(12) 0.0256 1.0000 Uani
C32 0.1851(3) 0.37391(16) 0.53634(13) 0.0340 1.0000 Uani
C34 0.0622(5) 0.4185(3) 0.5633(2) 0.0810 1.0000 Uani
C35 0.3180(4) 0.3569(2) 0.58802(14) 0.0471 1.0000 Uani
C36 0.3668(3) 0.36169(16) 0.31595(13) 0.0341 1.0000 Uani
C37 0.3228(4) 0.4023(2) 0.25256(14) 0.0480 1.0000 Uani
C38 0.5377(4) 0.3413(2) 0.32363(16) 0.0506 1.0000 Uani
B1 0.7272(3) 0.25725(18) 0.50805(14) 0.0295 1.0000 Uani
F1 0.6381(3) 0.21095(13) 0.46707(11) 0.0850 1.0000 Uani
F2 0.8675(2) 0.22475(14) 0.52548(11) 0.0690 1.0000 Uani
F3 0.6559(3) 0.26667(16) 0.5621(1) 0.0791 1.0000 Uani
F4 0.7456(3) 0.32560(12) 0.47898(12) 0.0735 1.0000 Uani
H1 0.393(3) 0.2344(14) 0.4393(11) 0.028(6) 1.0000 Uiso
H21 -0.0301 0.1668 0.4259 0.0262 1.0000 Uiso
H31 -0.0234 0.3080 0.4284 0.0280 1.0000 Uiso
H51 -0.0335 0.0563 0.3245 0.0365 1.0000 Uiso
H61 -0.1351 0.0547 0.2128 0.0434 1.0000 Uiso
H71 -0.1878 0.1660 0.1543 0.0429 1.0000 Uiso
H91 -0.0343 0.4210 0.3287 0.0387 1.0000 Uiso
H101 -0.1301 0.4259 0.2166 0.0439 1.0000 Uiso
H111 -0.1814 0.3165 0.1550 0.0451 1.0000 Uiso
H161 0.2688 -0.0430 0.5288 0.0391 1.0000 Uiso
H171 0.3762 -0.1042 0.4450 0.0422 1.0000 Uiso
H181 0.4197 -0.0370 0.3523 0.0396 1.0000 Uiso
H201 0.0830 0.1314 0.5161 0.0422 1.0000 Uiso
H211 0.0682 0.0785 0.6193 0.0581 1.0000 Uiso
H212 0.1943 0.0152 0.6051 0.0581 1.0000 Uiso
H213 0.0255 0.0167 0.5626 0.0581 1.0000 Uiso
H221 0.2430 0.1794 0.6088 0.0544 1.0000 Uiso
H222 0.3804 0.1235 0.5928 0.0544 1.0000 Uiso
H223 0.3232 0.1920 0.5440 0.0544 1.0000 Uiso
H231 0.3069 0.1550 0.3174 0.0413 1.0000 Uiso
H241 0.3464 0.0956 0.2204 0.0582 1.0000 Uiso
H242 0.3713 0.0154 0.2578 0.0582 1.0000 Uiso
H243 0.2043 0.0570 0.2514 0.0582 1.0000 Uiso
H251 0.5637 0.1511 0.2880 0.0588 1.0000 Uiso
H252 0.5681 0.1542 0.3654 0.0588 1.0000 Uiso
H253 0.5965 0.0746 0.3302 0.0588 1.0000 Uiso
H281 0.2747 0.5170 0.5227 0.0380 1.0000 Uiso
H291 0.3764 0.5768 0.4369 0.0385 1.0000 Uiso
H301 0.4192 0.5073 0.3452 0.0359 1.0000 Uiso
H321 0.1362 0.3257 0.5201 0.0413 1.0000 Uiso
H341 0.0280 0.3906 0.6001 0.1025 1.0000 Uiso
H342 0.1043 0.4686 0.5782 0.1025 1.0000 Uiso
H343 -0.0271 0.4258 0.5296 0.1025 1.0000 Uiso
H351 0.2779 0.3316 0.6248 0.0562 1.0000 Uiso
H352 0.3701 0.4049 0.6028 0.0562 1.0000 Uiso
H353 0.3931 0.3231 0.5703 0.0562 1.0000 Uiso
H361 0.3028 0.3151 0.3145 0.0413 1.0000 Uiso
H371 0.3497 0.3701 0.2168 0.0578 1.0000 Uiso
H372 0.3801 0.4510 0.2528 0.0578 1.0000 Uiso
H373 0.2099 0.4125 0.2466 0.0578 1.0000 Uiso
H381 0.5607 0.3119 0.2856 0.0619 1.0000 Uiso
H382 0.6004 0.3884 0.3272 0.0619 1.0000 Uiso
H383 0.5634 0.3104 0.3630 0.0619 1.0000 Uiso

loop_
_atom_site_aniso_label
_atom_site_aniso_U_11
_atom_site_aniso_U_22
_atom_site_aniso_U_33
_atom_site_aniso_U_23
_atom_site_aniso_U_13
_atom_site_aniso_U_12
C1 0.0231(13) 0.0274(12) 0.016(1) 0.0008(11) 0.0041(9) -0.0006(12)
N1 0.0200(11) 0.0251(11) 0.0209(11) 0.0022(9) 0.0013(8) 0.0007(8)
N2 0.0207(11) 0.0236(11) 0.0226(11) 0.0000(9) 0.0029(8) -0.0023(9)
C2 0.0195(13) 0.0253(14) 0.0208(12) 0.001(1) 0.001(1) -0.0004(9)
C3 0.0196(13) 0.0256(15) 0.0247(12) 0.001(1) 0.003(1) -0.0004(9)
C4 0.0212(13) 0.0301(16) 0.0263(14) 0.0017(11) 0.003(1) -0.000(1)
C5 0.0310(15) 0.0278(15) 0.0325(15) -0.0006(11) 0.0015(11) -0.0040(11)
C6 0.0342(16) 0.0415(17) 0.0327(15) -0.0104(13) 0.0006(12) -0.0035(13)
C7 0.0318(16) 0.0491(19) 0.0262(14) -0.0057(13) -0.0024(12) -0.0001(13)
C8 0.0220(13) 0.0284(16) 0.0247(14) 0.0026(11) 0.002(1) 0.003(1)
C9 0.0302(15) 0.0299(16) 0.0366(16) 0.0056(12) 0.0027(12) 0.0023(11)
C10 0.0339(16) 0.0371(16) 0.0387(16) 0.0148(13) -0.0000(13) 0.0059(12)
C11 0.0349(17) 0.051(2) 0.0271(15) 0.0127(13) -0.0005(12) 0.0032(13)
C12 0.0273(13) 0.0438(15) 0.0230(12) 0.0035(12) 0.001(1) 0.0013(12)
C13 0.0210(12) 0.0312(13) 0.0223(11) 0.0018(11) 0.0010(9) 0.0016(11)
C14 0.0247(14) 0.0221(13) 0.0218(12) 0.002(1) -0.001(1) -0.000(1)
C15 0.0235(14) 0.0325(15) 0.0241(13) 0.0037(11) -0.001(1) -0.0016(11)
C16 0.0308(16) 0.0323(16) 0.0345(16) 0.0116(12) -0.0006(12) -0.0022(11)
C17 0.0371(16) 0.0265(15) 0.0418(17) 0.0013(13) -0.0030(13) 0.0003(12)
C18 0.0353(16) 0.0302(16) 0.0333(15) -0.0042(12) 0.0007(12) 0.0043(12)
C19 0.0273(14) 0.0298(15) 0.0240(14) 0.0004(11) 0.0001(11) 0.0020(11)
C20 0.0366(16) 0.0477(18) 0.0211(14) 0.0101(12) 0.0078(11) 0.0124(13)
C21 0.0406(18) 0.074(2) 0.0304(15) 0.0128(16) 0.0069(13) -0.0077(16)
C22 0.070(2) 0.0383(18) 0.0282(16) -0.0021(13) 0.0116(15) 0.0032(15)
C23 0.0437(17) 0.0374(16) 0.0222(14) 0.0036(12) 0.0103(12) 0.0091(12)
C24 0.051(2) 0.067(2) 0.0279(16) -0.0019(15) 0.0081(14) 0.0090(16)
C25 0.0464(19) 0.055(2) 0.0460(19) -0.0023(16) 0.0198(15) -0.0070(15)
C26 0.0223(14) 0.0243(14) 0.0224(13) 0.002(1) 0.001(1) -0.001(1)
C27 0.0210(13) 0.0334(15) 0.0232(13) -0.0026(11) 0.002(1) -0.0012(11)
C28 0.0285(15) 0.0337(16) 0.0328(15) -0.0081(12) 0.0031(12) -0.0016(11)
C29 0.0304(15) 0.0239(15) 0.0419(17) -0.0019(12) 0.0007(12) -0.0017(11)
C30 0.0279(15) 0.0306(16) 0.0313(15) 0.0073(12) 0.0012(11) -0.0042(11)
C31 0.0237(14) 0.0286(14) 0.0239(13) 0.002(1) 0.0015(11) -0.001(1)
C32 0.0352(16) 0.0436(17) 0.0244(14) -0.0025(12) 0.0091(12) -0.0096(12)
C34 0.080(3) 0.089(3) 0.087(3) 0.025(3) 0.062(3) 0.029(2)
C35 0.055(2) 0.057(2) 0.0290(15) 0.0068(15) 0.0022(14) -0.0170(16)
C36 0.0397(17) 0.0354(16) 0.0283(14) 0.0020(12) 0.0091(12) -0.0062(12)
C37 0.052(2) 0.066(2) 0.0270(16) 0.0026(15) 0.0068(14) -0.0052(16)
C38 0.053(2) 0.059(2) 0.0427(19) 0.0024(16) 0.0180(16) 0.0116(16)
B1 0.0264(15) 0.0330(17) 0.0297(15) -0.0035(13) 0.0050(11) 0.0005(12)
F1 0.1044(19) 0.0623(14) 0.0752(16) -0.0108(12) -0.0399(14) -0.0094(13)
F2 0.0397(11) 0.0927(17) 0.0743(14) 0.0108(13) 0.007(1) 0.0194(11)
F3 0.0716(15) 0.1122(19) 0.0599(13) 0.0029(13) 0.0328(11) 0.0252(14)
F4 0.0912(17) 0.0457(12) 0.0867(16) 0.0130(12) 0.0229(13) 0.0012(11)

loop_
_atom_type_symbol
_atom_type_scat_dispersion_real
_atom_type_scat_dispersion_imag
_atom_type_scat_Cromer_Mann_a1
_atom_type_scat_Cromer_Mann_b1
_atom_type_scat_Cromer_Mann_a2
_atom_type_scat_Cromer_Mann_b2
_atom_type_scat_Cromer_Mann_a3
_atom_type_scat_Cromer_Mann_b3
_atom_type_scat_Cromer_Mann_a4
_atom_type_scat_Cromer_Mann_b4
_atom_type_scat_Cromer_Mann_c
_atom_type_scat_source
'C   ' 0.0020 0.0020 2.3100 20.8439 1.0200 10.2075 1.5886 0.5687 0.8650 51.6512 0.2156 International_Tables_Vol_IV_Table_2.2B
'H   ' 0.0000 0.0000 0.4930 10.5109 0.3229 26.1257 0.1402 3.1424 0.0408 57.7997 0.0030 International_Tables_Vol_IV_Table_2.2B
'B   ' 0.0000 0.0010 2.0545 23.2185 1.3326 1.0210 1.0979 60.3498 0.7068 0.1403 -0.1932 International_Tables_Vol_IV_Table_2.2B
'F   ' 0.0140 0.0100 3.5392 10.2825 2.6412 4.2944 1.5170 0.2615 1.0243 26.1476 0.2776 International_Tables_Vol_IV_Table_2.2B
'N   ' 0.0040 0.0030 12.2126 0.0057 3.1322 9.8933 2.0125 28.9975 1.1663 0.5826 -11.5290 International_Tables_Vol_IV_Table_2.2B

loop_
_geom_angle_atom_site_label_1
_geom_angle_atom_site_label_2
_geom_angle_atom_site_label_3
_geom_angle
_geom_angle_publ_flag
N1 C1 N2 114.0(2) yes
N1 C1 H1 122.7(15) yes
N2 C1 H1 123.4(15) yes
C1 N1 C2 110.5(2) yes
C1 N1 C14 125.8(2) yes
C2 N1 C14 123.68(19) yes
C1 N2 C3 110.81(19) yes
C1 N2 C26 126.8(2) yes
C3 N2 C26 122.35(19) yes
N1 C2 C3 102.31(18) yes
N1 C2 C4 114.3(2) yes
C3 C2 C4 105.2(2) yes
N1 C2 H21 109.8 no
C3 C2 H21 118.3 no
C4 C2 H21 107.1 no
N2 C3 C2 102.32(18) yes
N2 C3 C8 113.38(19) yes
C2 C3 C8 104.8(2) yes
N2 C3 H31 110.3 no
C2 C3 H31 118.1 no
C8 C3 H31 108.0 no
C2 C4 C5 132.4(2) yes
C2 C4 C13 107.9(2) yes
C5 C4 C13 119.6(2) yes
C4 C5 C6 118.3(3) yes
C4 C5 H51 120.8 no
C6 C5 H51 120.9 no
C5 C6 C7 122.6(3) yes
C5 C6 H61 118.7 no
C7 C6 H61 118.7 no
C6 C7 C12 120.1(2) yes
C6 C7 H71 119.9 no
C12 C7 H71 119.9 no
C3 C8 C9 132.1(2) yes
C3 C8 C13 108.3(2) yes
C9 C8 C13 119.6(2) yes
C8 C9 C10 117.9(3) yes
C8 C9 H91 121.0 no
C10 C9 H91 121.0 no
C9 C10 C11 123.0(3) yes
C9 C10 H101 118.5 no
C11 C10 H101 118.5 no
C10 C11 C12 119.7(2) yes
C10 C11 H111 120.2 no
C12 C11 H111 120.1 no
C7 C12 C11 127.2(2) yes
C7 C12 C13 116.3(3) yes
C11 C12 C13 116.5(3) yes
C4 C13 C8 113.8(2) yes
C4 C13 C12 123.0(2) yes
C8 C13 C12 123.2(2) yes
N1 C14 C15 117.8(2) yes
N1 C14 C19 119.1(2) yes
C15 C14 C19 123.2(2) yes
C14 C15 C16 117.0(2) yes
C14 C15 C20 121.1(2) yes
C16 C15 C20 121.9(2) yes
C15 C16 C17 121.2(3) yes
C15 C16 H161 119.4 no
C17 C16 H161 119.4 no
C16 C17 C18 120.3(2) yes
C16 C17 H171 119.9 no
C18 C17 H171 119.9 no
C17 C18 C19 121.5(3) yes
C17 C18 H181 119.2 no
C19 C18 H181 119.2 no
C14 C19 C18 116.8(2) yes
C14 C19 C23 123.3(2) yes
C18 C19 C23 119.7(2) yes
C15 C20 C21 113.4(3) yes
C15 C20 C22 111.5(2) yes
C21 C20 C22 108.6(2) yes
C15 C20 H201 105.0 no
C21 C20 H201 108.1 no
C22 C20 H201 110.1 no
C20 C21 H211 109.5 no
C20 C21 H212 109.5 no
H211 C21 H212 109.5 no
C20 C21 H213 109.5 no
H211 C21 H213 109.5 no
H212 C21 H213 109.5 no
C20 C22 H221 109.5 no
C20 C22 H222 109.5 no
H221 C22 H222 109.5 no
C20 C22 H223 109.5 no
H221 C22 H223 109.5 no
H222 C22 H223 109.5 no
C19 C23 C24 113.0(2) yes
C19 C23 C25 109.8(2) yes
C24 C23 C25 109.7(2) yes
C19 C23 H231 106.9 no
C24 C23 H231 107.0 no
C25 C23 H231 110.4 no
C23 C24 H241 109.5 no
C23 C24 H242 109.5 no
H241 C24 H242 109.5 no
C23 C24 H243 109.5 no
H241 C24 H243 109.5 no
H242 C24 H243 109.5 no
C23 C25 H251 109.5 no
C23 C25 H252 109.5 no
H251 C25 H252 109.5 no
C23 C25 H253 109.5 no
H251 C25 H253 109.5 no
H252 C25 H253 109.5 no
N2 C26 C27 117.8(2) yes
N2 C26 C31 118.8(2) yes
C27 C26 C31 123.3(2) yes
C26 C27 C28 117.1(2) yes
C26 C27 C32 122.2(2) yes
C28 C27 C32 120.7(2) yes
C27 C28 C29 121.4(2) yes
C27 C28 H281 119.3 no
C29 C28 H281 119.3 no
C28 C29 C30 120.2(2) yes
C28 C29 H291 119.9 no
C30 C29 H291 119.9 no
C29 C30 C31 121.6(2) yes
C29 C30 H301 119.2 no
C31 C30 H301 119.2 no
C26 C31 C30 116.4(2) yes
C26 C31 C36 122.8(2) yes
C30 C31 C36 120.6(2) yes
C27 C32 C34 113.0(3) yes
C27 C32 C35 110.2(2) yes
C34 C32 C35 110.7(3) yes
C27 C32 H321 107.0 no
C34 C32 H321 106.4 no
C35 C32 H321 109.4 no
C32 C34 H341 109.5 no
C32 C34 H342 109.5 no
H341 C34 H342 109.5 no
C32 C34 H343 109.5 no
H341 C34 H343 109.5 no
H342 C34 H343 109.5 no
C32 C35 H351 109.5 no
C32 C35 H352 109.5 no
H351 C35 H352 109.5 no
C32 C35 H353 109.5 no
H351 C35 H353 109.5 no
H352 C35 H353 109.5 no
C31 C36 C37 113.4(2) yes
C31 C36 C38 110.0(2) yes
C37 C36 C38 109.9(2) yes
C31 C36 H361 106.5 no
C37 C36 H361 106.7 no
C38 C36 H361 110.3 no
C36 C37 H371 109.5 no
C36 C37 H372 109.5 no
H371 C37 H372 109.5 no
C36 C37 H373 109.5 no
H371 C37 H373 109.5 no
H372 C37 H373 109.5 no
C36 C38 H381 109.5 no
C36 C38 H382 109.5 no
H381 C38 H382 109.5 no
C36 C38 H383 109.5 no
H381 C38 H383 109.5 no
H382 C38 H383 109.5 no
F1 B1 F2 109.9(3) yes
F1 B1 F3 108.3(3) yes
F2 B1 F3 108.4(2) yes
F1 B1 F4 109.8(3) yes
F2 B1 F4 109.8(2) yes
F3 B1 F4 110.6(3) yes

loop_
_geom_bond_atom_site_label_1
_geom_bond_atom_site_label_2
_geom_bond_distance
_geom_bond_publ_flag
C1 N1 1.313(3) yes
C1 N2 1.317(3) yes
C1 H1 0.95(3) yes
N1 C2 1.497(3) yes
N1 C14 1.446(3) yes
N2 C3 1.490(3) yes
N2 C26 1.440(3) yes
C2 C3 1.567(3) yes
C2 C4 1.520(3) yes
C2 H21 1.000 no
C3 C8 1.520(3) yes
C3 H31 1.000 no
C4 C5 1.365(4) yes
C4 C13 1.409(4) yes
C5 C6 1.421(4) yes
C5 H51 1.000 no
C6 C7 1.370(4) yes
C6 H61 1.000 no
C7 C12 1.422(4) yes
C7 H71 1.000 no
C8 C9 1.376(4) yes
C8 C13 1.403(4) yes
C9 C10 1.420(4) yes
C9 H91 1.000 no
C10 C11 1.373(4) yes
C10 H101 1.000 no
C11 C12 1.424(4) yes
C11 H111 1.000 no
C12 C13 1.408(3) yes
C14 C15 1.408(4) yes
C14 C19 1.398(4) yes
C15 C16 1.392(4) yes
C15 C20 1.524(4) yes
C16 C17 1.382(4) yes
C16 H161 1.000 no
C17 C18 1.381(4) yes
C17 H171 1.000 no
C18 C19 1.394(4) yes
C18 H181 1.000 no
C19 C23 1.524(4) yes
C20 C21 1.528(4) yes
C20 C22 1.528(4) yes
C20 H201 1.000 no
C21 H211 1.000 no
C21 H212 1.000 no
C21 H213 1.000 no
C22 H221 1.000 no
C22 H222 1.000 no
C22 H223 1.000 no
C23 C24 1.531(4) yes
C23 C25 1.528(4) yes
C23 H231 1.000 no
C24 H241 1.000 no
C24 H242 1.000 no
C24 H243 1.000 no
C25 H251 1.000 no
C25 H252 1.000 no
C25 H253 1.000 no
C26 C27 1.402(4) yes
C26 C31 1.409(4) yes
C27 C28 1.388(4) yes
C27 C32 1.519(4) yes
C28 C29 1.384(4) yes
C28 H281 1.000 no
C29 C30 1.381(4) yes
C29 H291 1.000 no
C30 C31 1.395(4) yes
C30 H301 1.000 no
C31 C36 1.512(4) yes
C32 C34 1.507(5) yes
C32 C35 1.524(4) yes
C32 H321 1.000 no
C34 H341 1.000 no
C34 H342 1.000 no
C34 H343 1.000 no
C35 H351 1.000 no
C35 H352 1.000 no
C35 H353 1.000 no
C36 C37 1.528(4) yes
C36 C38 1.533(4) yes
C36 H361 1.000 no
C37 H371 1.000 no
C37 H372 1.000 no
C37 H373 1.000 no
C38 H381 1.000 no
C38 H382 1.000 no
C38 H383 1.000 no
B1 F1 1.367(4) yes
B1 F2 1.369(4) yes
B1 F3 1.380(4) yes
B1 F4 1.381(4) yes

loop_
_geom_hbond_atom_site_label_D
_geom_hbond_atom_site_label_H
_geom_hbond_atom_site_label_A
_geom_hbond_distance_DH
_geom_hbond_distance_HA
_geom_hbond_distance_DA
_geom_hbond_angle_DHA
_geom_hbond_publ_flag
C1 H1 F1 0.95(3) 2.20(3) 3.144(4) 170.(2) yes
